data_4037979
loop_
_publ_author_name
'Tendyck, Jonas C.'
'Kl\"ocker, Hans'
'Sch\"urmann, Lina'
'W\"urthwein, Ernst-Ulrich'
'Hepp, Alexander'
'Layh, Marcus'
'Uhl, Werner'

_publ_section_title
;
 Aspects of phosphaallene chemistry - heat induced formation of
 1,2-dihydrophosphetes by intramolecular nucleophilic aromatic
 substitution and photochemical generation of tricyclic phosphiranes.
;
_journal_name_full 'The Journal of organic chemistry'
_journal_paper_doi 10.1021/acs.joc.9b03056
_journal_year 2020
_chemical_formula_sum 'C21 H33 Au Cl P'
_chemical_formula_weight 548.86
_space_group_crystal_system monoclinic
_space_group_IT_number 14
_space_group_name_Hall '-P 2ybc'
_space_group_name_H-M_alt 'P 1 21/c 1'
_atom_sites_solution_hydrogens geom
_audit_creation_method SHELXL-2014/7
_cell_angle_alpha 90
_cell_angle_beta 107.5630(10)
_cell_angle_gamma 90
_cell_formula_units_Z 4
_cell_length_a 12.2004(5)
_cell_length_b 10.6944(4)
_cell_length_c 17.4086(7)
_cell_measurement_reflns_used 9927
_cell_measurement_temperature 100(2)
_cell_measurement_theta_max 27.886
_cell_measurement_theta_min 2.455
_cell_volume 2165.52(15)
_computing_cell_refinement 'Bruker SAINT+'
_computing_data_collection 'Bruker SMART'
_computing_data_reduction 'Bruker SHELXTL'
_computing_molecular_graphics 'Bruker SHELXTL'
_computing_publication_material 'Bruker SHELXTL'
_computing_structure_refinement 'SHELXL-2014/7 (Sheldrick, 2014)'
_computing_structure_solution 'SHELXS-2014 (Sheldrick, 2014)'
_diffrn_ambient_temperature 100(2)
_diffrn_measured_fraction_theta_full 0.992
_diffrn_measured_fraction_theta_max 0.994
_diffrn_measurement_device_type 'CCD area detector'
_diffrn_measurement_method 'omega scans'
_diffrn_radiation_type MoK\a
_diffrn_radiation_wavelength 0.71073
_diffrn_reflns_av_R_equivalents 0.0484
_diffrn_reflns_av_unetI/netI 0.0392
_diffrn_reflns_Laue_measured_fraction_full 0.992
_diffrn_reflns_Laue_measured_fraction_max 0.994
_diffrn_reflns_limit_h_max 16
_diffrn_reflns_limit_h_min -16
_diffrn_reflns_limit_k_max 14
_diffrn_reflns_limit_k_min -14
_diffrn_reflns_limit_l_max 22
_diffrn_reflns_limit_l_min -22
_diffrn_reflns_number 27303
_diffrn_reflns_point_group_measured_fraction_full 0.992
_diffrn_reflns_point_group_measured_fraction_max 0.994
_diffrn_reflns_theta_full 25.242
_diffrn_reflns_theta_max 27.909
_diffrn_reflns_theta_min 2.265
_diffrn_source microsource
_exptl_absorpt_coefficient_mu 6.991
_exptl_absorpt_correction_T_max 0.7456
_exptl_absorpt_correction_T_min 0.5375
_exptl_absorpt_correction_type empirical
_exptl_absorpt_process_details SADABS
_exptl_crystal_colour colourless
_exptl_crystal_density_diffrn 1.683
_exptl_crystal_description plate
_exptl_crystal_F_000 1080
_exptl_crystal_size_max 0.220
_exptl_crystal_size_mid 0.120
_exptl_crystal_size_min 0.060
_refine_diff_density_max 1.141
_refine_diff_density_min -1.047
_refine_diff_density_rms 0.146
_refine_ls_extinction_method none
_refine_ls_goodness_of_fit_ref 1.047
_refine_ls_hydrogen_treatment constr
_refine_ls_matrix_type full
_refine_ls_number_parameters 226
_refine_ls_number_reflns 5141
_refine_ls_number_restraints 0
_refine_ls_restrained_S_all 1.047
_refine_ls_R_factor_all 0.0402
_refine_ls_R_factor_gt 0.0286
_refine_ls_shift/su_max 0.001
_refine_ls_shift/su_mean 0.000
_refine_ls_structure_factor_coef Fsqd
_refine_ls_weighting_details 'w=1/[\s^2^(Fo^2^)+(0.0229P)^2^+2.9359P] where P=(Fo^2^+2Fc^2^)/3'
_refine_ls_weighting_scheme calc
_refine_ls_wR_factor_gt 0.0559
_refine_ls_wR_factor_ref 0.0587
_reflns_Friedel_coverage 0.000
_reflns_number_gt 4339
_reflns_number_total 5141
_reflns_threshold_expression 'I > 2\s(I)'
_cod_data_source_file jo9b03056_si_001.cif
_cod_data_source_block sad_a_compound_12
_cod_original_sg_symbol_H-M 'P 21/c'
_cod_database_code 4037979
_shelx_shelxl_version_number 2014/7
_shelx_space_group_comment
;
The symmetry employed for this shelxl refinement is uniquely defined
by the following loop, which should always be used as a source of
symmetry information in preference to the above space-group names.
They are only intended as comments.
;
_shelx_estimated_absorpt_t_min 0.308
_shelx_estimated_absorpt_t_max 0.679

loop_
_space_group_symop_operation_xyz
'x, y, z'
'-x, y+1/2, -z+1/2'
'-x, -y, -z'
'x, -y-1/2, z-1/2'

loop_
_atom_site_label
_atom_site_type_symbol
_atom_site_fract_x
_atom_site_fract_y
_atom_site_fract_z
_atom_site_U_iso_or_equiv
_atom_site_adp_type
_atom_site_occupancy
_atom_site_site_symmetry_order
_atom_site_calc_flag
_atom_site_refinement_flags_posn
_atom_site_refinement_flags_adp
_atom_site_refinement_flags_occupancy
_atom_site_disorder_assembly
_atom_site_disorder_group
P1 P 0.23580(8) 0.51359(9) 0.25756(6) 0.01188(19) Uani 1 1 d . . . . .
Au1 Au 0.18955(2) 0.32914(2) 0.19832(2) 0.01361(5) Uani 1 1 d . . . . .
Cl1 Cl 0.13037(9) 0.14292(9) 0.13655(7) 0.0275(2) Uani 1 1 d . . . . .
C1 C 0.1607(3) 0.6617(3) 0.2252(2) 0.0120(7) Uani 1 1 d . . . . .
H1 H 0.2149 0.7343 0.2344 0.014 Uiso 1 1 calc R U . . .
C11 C 0.0586(3) 0.6782(3) 0.1491(2) 0.0143(7) Uani 1 1 d . . . . .
C12 C -0.0337(3) 0.5782(4) 0.1416(3) 0.0235(9) Uani 1 1 d . . . . .
H12A H 0.0005 0.4951 0.1424 0.028 Uiso 1 1 calc R U . . .
H12B H -0.0952 0.5897 0.0907 0.028 Uiso 1 1 calc R U . . .
H12C H -0.0655 0.5859 0.1867 0.028 Uiso 1 1 calc R U . . .
C13 C 0.1023(4) 0.6727(4) 0.0759(3) 0.0279(10) Uani 1 1 d . . . . .
H13A H 0.1645 0.7336 0.0823 0.033 Uiso 1 1 calc R U . . .
H13B H 0.0393 0.6925 0.0272 0.033 Uiso 1 1 calc R U . . .
H13C H 0.1313 0.5885 0.0711 0.033 Uiso 1 1 calc R U . . .
C14 C 0.0070(4) 0.8069(4) 0.1542(3) 0.0251(10) Uani 1 1 d . . . . .
H14A H -0.0155 0.8122 0.2036 0.030 Uiso 1 1 calc R U . . .
H14B H -0.0608 0.8194 0.1073 0.030 Uiso 1 1 calc R U . . .
H14C H 0.0642 0.8717 0.1550 0.030 Uiso 1 1 calc R U . . .
C2 C 0.1488(3) 0.6100(3) 0.3032(2) 0.0123(7) Uani 1 1 d . . . . .
H2 H 0.0718 0.5767 0.3021 0.015 Uiso 1 1 calc R U . . .
C3 C 0.2239(3) 0.6642(3) 0.3826(2) 0.0128(7) Uani 1 1 d . . . . .
C31 C 0.2086(3) 0.5838(4) 0.4523(2) 0.0182(8) Uani 1 1 d . . . . .
H31A H 0.2260 0.4963 0.4441 0.022 Uiso 1 1 calc R U . . .
H31B H 0.1291 0.5905 0.4537 0.022 Uiso 1 1 calc R U . . .
H31C H 0.2610 0.6136 0.5035 0.022 Uiso 1 1 calc R U . . .
C32 C 0.1888(3) 0.7989(3) 0.3918(2) 0.0181(8) Uani 1 1 d . . . . .
H32A H 0.2364 0.8323 0.4435 0.022 Uiso 1 1 calc R U . . .
H32B H 0.1077 0.8013 0.3899 0.022 Uiso 1 1 calc R U . . .
H32C H 0.1998 0.8497 0.3478 0.022 Uiso 1 1 calc R U . . .
C41 C 0.3700(3) 0.5696(3) 0.3260(2) 0.0108(7) Uani 1 1 d . . . . .
C42 C 0.4814(3) 0.5442(3) 0.3247(2) 0.0130(7) Uani 1 1 d . . . . .
C421 C 0.5085(3) 0.4523(4) 0.2665(2) 0.0174(8) Uani 1 1 d . . . . .
H421 H 0.4347 0.4126 0.2344 0.021 Uiso 1 1 calc R U . . .
C422 C 0.5602(4) 0.5167(4) 0.2080(3) 0.0293(10) Uani 1 1 d . . . . .
H42A H 0.5066 0.5804 0.1776 0.035 Uiso 1 1 calc R U . . .
H42B H 0.5744 0.4549 0.1705 0.035 Uiso 1 1 calc R U . . .
H42C H 0.6328 0.5566 0.2379 0.035 Uiso 1 1 calc R U . . .
C423 C 0.5885(4) 0.3485(4) 0.3116(3) 0.0265(10) Uani 1 1 d . . . . .
H42D H 0.6651 0.3833 0.3376 0.032 Uiso 1 1 calc R U . . .
H42E H 0.5940 0.2831 0.2736 0.032 Uiso 1 1 calc R U . . .
H42F H 0.5577 0.3127 0.3527 0.032 Uiso 1 1 calc R U . . .
C43 C 0.5709(3) 0.6082(3) 0.3802(2) 0.0128(7) Uani 1 1 d . . . . .
H43 H 0.6476 0.5926 0.3804 0.015 Uiso 1 1 calc R U . . .
C44 C 0.5522(3) 0.6938(3) 0.4351(2) 0.0123(7) Uani 1 1 d . . . . .
C441 C 0.6525(3) 0.7627(3) 0.4923(2) 0.0137(8) Uani 1 1 d . . . . .
H441 H 0.7250 0.7240 0.4880 0.016 Uiso 1 1 calc R U . . .
C442 C 0.6525(3) 0.7506(4) 0.5796(2) 0.0208(9) Uani 1 1 d . . . . .
H44A H 0.5855 0.7942 0.5865 0.025 Uiso 1 1 calc R U . . .
H44B H 0.7230 0.7878 0.6152 0.025 Uiso 1 1 calc R U . . .
H44C H 0.6491 0.6620 0.5930 0.025 Uiso 1 1 calc R U . . .
C443 C 0.6524(4) 0.9011(4) 0.4687(3) 0.0233(9) Uani 1 1 d . . . . .
H44D H 0.6608 0.9075 0.4146 0.028 Uiso 1 1 calc R U . . .
H44E H 0.7167 0.9441 0.5073 0.028 Uiso 1 1 calc R U . . .
H44F H 0.5798 0.9398 0.4691 0.028 Uiso 1 1 calc R U . . .
C45 C 0.4391(3) 0.7151(3) 0.4354(2) 0.0136(7) Uani 1 1 d . . . . .
H45 H 0.4244 0.7732 0.4724 0.016 Uiso 1 1 calc R U . . .
C46 C 0.3488(3) 0.6525(3) 0.3823(2) 0.0122(7) Uani 1 1 d . . . . .

loop_
_atom_site_aniso_label
_atom_site_aniso_U_11
_atom_site_aniso_U_22
_atom_site_aniso_U_33
_atom_site_aniso_U_23
_atom_site_aniso_U_13
_atom_site_aniso_U_12
P1 0.0103(4) 0.0114(4) 0.0133(5) -0.0008(4) 0.0026(4) 0.0005(4)
Au1 0.01127(7) 0.01244(7) 0.01683(8) -0.00338(6) 0.00382(5) -0.00115(6)
Cl1 0.0186(5) 0.0209(5) 0.0448(7) -0.0164(4) 0.0120(5) -0.0065(4)
C1 0.0087(16) 0.0089(17) 0.019(2) 0.0031(14) 0.0045(14) -0.0017(14)
C11 0.0136(17) 0.0157(18) 0.0118(19) 0.0039(14) 0.0012(14) 0.0039(16)
C12 0.0147(19) 0.021(2) 0.026(2) 0.0020(17) -0.0063(17) -0.0019(17)
C13 0.021(2) 0.044(3) 0.016(2) 0.0019(19) 0.0012(17) 0.001(2)
C14 0.022(2) 0.018(2) 0.031(3) 0.0056(17) 0.0008(18) 0.0031(17)
C2 0.0097(16) 0.0111(18) 0.016(2) -0.0009(14) 0.0034(14) 0.0012(14)
C3 0.0142(17) 0.0124(18) 0.0132(19) -0.0006(14) 0.0061(14) 0.0003(15)
C31 0.0191(19) 0.019(2) 0.018(2) -0.0007(15) 0.0082(16) -0.0011(16)
C32 0.0150(18) 0.0147(19) 0.025(2) -0.0024(15) 0.0067(16) 0.0023(15)
C41 0.0110(17) 0.0089(17) 0.0129(19) -0.0008(13) 0.0041(14) -0.0018(14)
C42 0.0133(17) 0.0128(18) 0.014(2) 0.0004(14) 0.0056(15) -0.0006(15)
C421 0.0114(17) 0.021(2) 0.019(2) -0.0096(15) 0.0039(16) -0.0008(16)
C422 0.042(3) 0.027(2) 0.026(3) -0.0045(18) 0.020(2) 0.000(2)
C423 0.034(2) 0.020(2) 0.030(3) -0.0011(17) 0.016(2) 0.0067(19)
C43 0.0102(17) 0.0162(19) 0.014(2) -0.0005(14) 0.0063(14) -0.0005(15)
C44 0.0142(17) 0.0101(18) 0.0135(19) 0.0002(13) 0.0057(15) 0.0006(14)
C441 0.0104(17) 0.0164(19) 0.014(2) -0.0008(14) 0.0024(15) -0.0014(15)
C442 0.0177(19) 0.028(2) 0.014(2) -0.0012(16) 0.0020(16) -0.0026(18)
C443 0.021(2) 0.019(2) 0.023(2) 0.0002(16) -0.0033(17) -0.0066(17)
C45 0.0154(18) 0.0124(17) 0.0135(19) -0.0040(14) 0.0052(15) 0.0020(15)
C46 0.0113(16) 0.0102(18) 0.0152(19) 0.0029(14) 0.0044(14) 0.0034(14)

loop_
_atom_type_symbol
_atom_type_description
_atom_type_scat_dispersion_real
_atom_type_scat_dispersion_imag
_atom_type_scat_source
C C 0.0033 0.0016 'International Tables Vol C Tables 4.2.6.8 and 6.1.1.4'
H H 0.0000 0.0000 'International Tables Vol C Tables 4.2.6.8 and 6.1.1.4'
Au Au -2.0133 8.8022 'International Tables Vol C Tables 4.2.6.8 and 6.1.1.4'
Cl Cl 0.1484 0.1585 'International Tables Vol C Tables 4.2.6.8 and 6.1.1.4'
P P 0.1023 0.0942 'International Tables Vol C Tables 4.2.6.8 and 6.1.1.4'

loop_
_geom_angle_atom_site_label_1
_geom_angle_atom_site_label_2
_geom_angle_atom_site_label_3
_geom_angle
_geom_angle_site_symmetry_1
_geom_angle_site_symmetry_3
_geom_angle_publ_flag
C41 P1 C2 93.21(16) . . ?
C41 P1 C1 100.68(16) . . ?
C2 P1 C1 48.90(16) . . ?
C41 P1 Au1 130.71(12) . . ?
C2 P1 Au1 127.24(12) . . ?
C1 P1 Au1 126.33(12) . . ?
P1 Au1 Cl1 176.41(3) . . ?
C2 C1 C11 123.1(3) . . ?
C2 C1 P1 65.30(19) . . ?
C11 C1 P1 124.5(3) . . ?
C2 C1 H1 112.1 . . ?
C11 C1 H1 112.1 . . ?
P1 C1 H1 112.1 . . ?
C13 C11 C14 109.8(3) . . ?
C13 C11 C12 109.6(3) . . ?
C14 C11 C12 109.2(3) . . ?
C13 C11 C1 108.7(3) . . ?
C14 C11 C1 107.2(3) . . ?
C12 C11 C1 112.3(3) . . ?
C11 C12 H12A 109.5 . . ?
C11 C12 H12B 109.5 . . ?
H12A C12 H12B 109.5 . . ?
C11 C12 H12C 109.5 . . ?
H12A C12 H12C 109.5 . . ?
H12B C12 H12C 109.5 . . ?
C11 C13 H13A 109.5 . . ?
C11 C13 H13B 109.5 . . ?
H13A C13 H13B 109.5 . . ?
C11 C13 H13C 109.5 . . ?
H13A C13 H13C 109.5 . . ?
H13B C13 H13C 109.5 . . ?
C11 C14 H14A 109.5 . . ?
C11 C14 H14B 109.5 . . ?
H14A C14 H14B 109.5 . . ?
C11 C14 H14C 109.5 . . ?
H14A C14 H14C 109.5 . . ?
H14B C14 H14C 109.5 . . ?
C1 C2 C3 118.8(3) . . ?
C1 C2 P1 65.80(19) . . ?
C3 C2 P1 109.9(2) . . ?
C1 C2 H2 117.2 . . ?
C3 C2 H2 117.2 . . ?
P1 C2 H2 117.2 . . ?
C2 C3 C32 110.1(3) . . ?
C2 C3 C46 107.0(3) . . ?
C32 C3 C46 112.8(3) . . ?
C2 C3 C31 108.7(3) . . ?
C32 C3 C31 109.9(3) . . ?
C46 C3 C31 108.3(3) . . ?
C3 C31 H31A 109.5 . . ?
C3 C31 H31B 109.5 . . ?
H31A C31 H31B 109.5 . . ?
C3 C31 H31C 109.5 . . ?
H31A C31 H31C 109.5 . . ?
H31B C31 H31C 109.5 . . ?
C3 C32 H32A 109.5 . . ?
C3 C32 H32B 109.5 . . ?
H32A C32 H32B 109.5 . . ?
C3 C32 H32C 109.5 . . ?
H32A C32 H32C 109.5 . . ?
H32B C32 H32C 109.5 . . ?
C42 C41 C46 121.4(3) . . ?
C42 C41 P1 128.2(3) . . ?
C46 C41 P1 110.3(3) . . ?
C41 C42 C43 117.1(3) . . ?
C41 C42 C421 123.2(3) . . ?
C43 C42 C421 119.7(3) . . ?
C422 C421 C42 111.9(3) . . ?
C422 C421 C423 110.2(3) . . ?
C42 C421 C423 111.1(3) . . ?
C422 C421 H421 107.8 . . ?
C42 C421 H421 107.8 . . ?
C423 C421 H421 107.8 . . ?
C421 C422 H42A 109.5 . . ?
C421 C422 H42B 109.5 . . ?
H42A C422 H42B 109.5 . . ?
C421 C422 H42C 109.5 . . ?
H42A C422 H42C 109.5 . . ?
H42B C422 H42C 109.5 . . ?
C421 C423 H42D 109.5 . . ?
C421 C423 H42E 109.5 . . ?
H42D C423 H42E 109.5 . . ?
C421 C423 H42F 109.5 . . ?
H42D C423 H42F 109.5 . . ?
H42E C423 H42F 109.5 . . ?
C44 C43 C42 122.7(3) . . ?
C44 C43 H43 118.6 . . ?
C42 C43 H43 118.6 . . ?
C43 C44 C45 118.4(3) . . ?
C43 C44 C441 120.3(3) . . ?
C45 C44 C441 121.4(3) . . ?
C44 C441 C442 111.8(3) . . ?
C44 C441 C443 110.9(3) . . ?
C442 C441 C443 110.4(3) . . ?
C44 C441 H441 107.9 . . ?
C442 C441 H441 107.9 . . ?
C443 C441 H441 107.9 . . ?
C441 C442 H44A 109.5 . . ?
C441 C442 H44B 109.5 . . ?
H44A C442 H44B 109.5 . . ?
C441 C442 H44C 109.5 . . ?
H44A C442 H44C 109.5 . . ?
H44B C442 H44C 109.5 . . ?
C441 C443 H44D 109.5 . . ?
C441 C443 H44E 109.5 . . ?
H44D C443 H44E 109.5 . . ?
C441 C443 H44F 109.5 . . ?
H44D C443 H44F 109.5 . . ?
H44E C443 H44F 109.5 . . ?
C46 C45 C44 120.5(3) . . ?
C46 C45 H45 119.7 . . ?
C44 C45 H45 119.7 . . ?
C45 C46 C41 119.7(3) . . ?
C45 C46 C3 123.6(3) . . ?
C41 C46 C3 116.7(3) . . ?

loop_
_geom_bond_atom_site_label_1
_geom_bond_atom_site_label_2
_geom_bond_distance
_geom_bond_site_symmetry_2
_geom_bond_publ_flag
P1 C41 1.812(4) . ?
P1 C2 1.825(4) . ?
P1 C1 1.832(3) . ?
P1 Au1 2.2186(9) . ?
Au1 Cl1 2.2749(10) . ?
C1 C2 1.514(5) . ?
C1 C11 1.530(5) . ?
C1 H1 1.0000 . ?
C11 C13 1.523(5) . ?
C11 C14 1.528(5) . ?
C11 C12 1.529(5) . ?
C12 H12A 0.9800 . ?
C12 H12B 0.9800 . ?
C12 H12C 0.9800 . ?
C13 H13A 0.9800 . ?
C13 H13B 0.9800 . ?
C13 H13C 0.9800 . ?
C14 H14A 0.9800 . ?
C14 H14B 0.9800 . ?
C14 H14C 0.9800 . ?
C2 C3 1.523(5) . ?
C2 H2 1.0000 . ?
C3 C32 1.525(5) . ?
C3 C46 1.531(5) . ?
C3 C31 1.543(5) . ?
C31 H31A 0.9800 . ?
C31 H31B 0.9800 . ?
C31 H31C 0.9800 . ?
C32 H32A 0.9800 . ?
C32 H32B 0.9800 . ?
C32 H32C 0.9800 . ?
C41 C42 1.392(5) . ?
C41 C46 1.403(5) . ?
C42 C43 1.399(5) . ?
C42 C421 1.519(5) . ?
C421 C422 1.515(5) . ?
C421 C423 1.530(5) . ?
C421 H421 1.0000 . ?
C422 H42A 0.9800 . ?
C422 H42B 0.9800 . ?
C422 H42C 0.9800 . ?
C423 H42D 0.9800 . ?
C423 H42E 0.9800 . ?
C423 H42F 0.9800 . ?
C43 C44 1.392(5) . ?
C43 H43 0.9500 . ?
C44 C45 1.400(5) . ?
C44 C441 1.515(5) . ?
C441 C442 1.524(5) . ?
C441 C443 1.536(5) . ?
C441 H441 1.0000 . ?
C442 H44A 0.9800 . ?
C442 H44B 0.9800 . ?
C442 H44C 0.9800 . ?
C443 H44D 0.9800 . ?
C443 H44E 0.9800 . ?
C443 H44F 0.9800 . ?
C45 C46 1.379(5) . ?
C45 H45 0.9500 . ?

loop_
_geom_torsion_atom_site_label_1
_geom_torsion_atom_site_label_2
_geom_torsion_atom_site_label_3
_geom_torsion_atom_site_label_4
_geom_torsion
_geom_torsion_site_symmetry_1
_geom_torsion_site_symmetry_2
_geom_torsion_site_symmetry_3
_geom_torsion_site_symmetry_4
_geom_torsion_publ_flag
C41 P1 C1 C2 -84.9(2) . . . . ?
Au1 P1 C1 C2 110.82(19) . . . . ?
C41 P1 C1 C11 160.7(3) . . . . ?
C2 P1 C1 C11 -114.4(4) . . . . ?
Au1 P1 C1 C11 -3.6(4) . . . . ?
C2 C1 C11 C13 -154.1(3) . . . . ?
P1 C1 C11 C13 -73.1(4) . . . . ?
C2 C1 C11 C14 87.3(4) . . . . ?
P1 C1 C11 C14 168.3(3) . . . . ?
C2 C1 C11 C12 -32.6(5) . . . . ?
P1 C1 C11 C12 48.4(4) . . . . ?
C11 C1 C2 C3 -143.2(3) . . . . ?
P1 C1 C2 C3 100.3(3) . . . . ?
C11 C1 C2 P1 116.4(3) . . . . ?
C41 P1 C2 C1 101.4(2) . . . . ?
Au1 P1 C2 C1 -108.93(19) . . . . ?
C41 P1 C2 C3 -12.1(3) . . . . ?
C1 P1 C2 C3 -113.5(3) . . . . ?
Au1 P1 C2 C3 137.6(2) . . . . ?
C1 C2 C3 C32 67.8(4) . . . . ?
P1 C2 C3 C32 140.4(3) . . . . ?
C1 C2 C3 C46 -55.1(4) . . . . ?
P1 C2 C3 C46 17.5(3) . . . . ?
C1 C2 C3 C31 -171.9(3) . . . . ?
P1 C2 C3 C31 -99.2(3) . . . . ?
C2 P1 C41 C42 -174.4(3) . . . . ?
C1 P1 C41 C42 -125.6(3) . . . . ?
Au1 P1 C41 C42 37.6(4) . . . . ?
C2 P1 C41 C46 2.6(3) . . . . ?
C1 P1 C41 C46 51.3(3) . . . . ?
Au1 P1 C41 C46 -145.4(2) . . . . ?
C46 C41 C42 C43 -2.3(5) . . . . ?
P1 C41 C42 C43 174.3(3) . . . . ?
C46 C41 C42 C421 178.1(3) . . . . ?
P1 C41 C42 C421 -5.2(5) . . . . ?
C41 C42 C421 C422 114.5(4) . . . . ?
C43 C42 C421 C422 -65.0(5) . . . . ?
C41 C42 C421 C423 -121.8(4) . . . . ?
C43 C42 C421 C423 58.6(5) . . . . ?
C41 C42 C43 C44 0.2(5) . . . . ?
C421 C42 C43 C44 179.8(3) . . . . ?
C42 C43 C44 C45 0.9(6) . . . . ?
C42 C43 C44 C441 -178.5(3) . . . . ?
C43 C44 C441 C442 -127.8(4) . . . . ?
C45 C44 C441 C442 52.9(5) . . . . ?
C43 C44 C441 C443 108.6(4) . . . . ?
C45 C44 C441 C443 -70.8(4) . . . . ?
C43 C44 C45 C46 0.0(5) . . . . ?
C441 C44 C45 C46 179.4(3) . . . . ?
C44 C45 C46 C41 -2.0(6) . . . . ?
C44 C45 C46 C3 175.8(3) . . . . ?
C42 C41 C46 C45 3.2(5) . . . . ?
P1 C41 C46 C45 -174.0(3) . . . . ?
C42 C41 C46 C3 -174.7(3) . . . . ?
P1 C41 C46 C3 8.1(4) . . . . ?
C2 C3 C46 C45 165.3(3) . . . . ?
C32 C3 C46 C45 44.1(5) . . . . ?
C31 C3 C46 C45 -77.7(4) . . . . ?
C2 C3 C46 C41 -16.8(4) . . . . ?
C32 C3 C46 C41 -138.0(3) . . . . ?
C31 C3 C46 C41 100.1(4) . . . . ?
